data_1001498
loop_
_publ_author_name
'Benhamada, L'
'Grandin, A'
'Borel, M M'
'Leclaire, A'
'Raveau, B'

_publ_section_title
;
A mixed valence vanadium phosphate with a tunnel structure:
Rb~6~V~6~P~6~O~31~
;
_journal_coden_ASTM JSSCBI
_journal_name_full 'Journal of Solid State Chemistry'
_journal_page_first 274
_journal_page_last 280
_journal_paper_doi 10.1016/0022-4596(91)90192-K
_journal_volume 94
_journal_year 1991
_chemical_formula_structural 'Rb6 (V6 P6 O31)'
_chemical_formula_sum 'O31 P6 Rb6 V6'
_chemical_name_systematic 'Rubidium tecto-vanadatophosphate *'
_space_group_IT_number 62
_symmetry_cell_setting orthorhombic
_symmetry_Int_Tables_number 62
_symmetry_space_group_name_Hall '-P 2ac 2n'
_symmetry_space_group_name_H-M 'P n m a'
_cell_angle_alpha 90
_cell_angle_beta 90
_cell_angle_gamma 90
_cell_formula_units_Z 2
_cell_length_a 7.0656(4)
_cell_length_b 13.4988(8)
_cell_length_c 14.4198(9)
_cell_volume 1375.3
_refine_ls_R_factor_all 0.049
_cod_database_code 1001498

loop_
_symmetry_equiv_pos_as_xyz
x,y,z
1/2+x,1/2-y,1/2-z
-x,1/2+y,-z
1/2-x,-y,1/2+z
-x,-y,-z
1/2-x,1/2+y,1/2+z
x,1/2-y,z
1/2+x,y,1/2-z

loop_
_atom_site_label
_atom_site_type_symbol
_atom_site_symmetry_multiplicity
_atom_site_Wyckoff_symbol
_atom_site_fract_x
_atom_site_fract_y
_atom_site_fract_z
_atom_site_occupancy
_atom_site_attached_hydrogens
_atom_site_calc_flag
Rb1 Rb1+ 8 d 0.0962(1) 0.00833(8) 0.16277(6) 1. 0 d
Rb2 Rb1+ 4 c 0.1080(2) 0.25 0.99396(9) 1. 0 d
V1 V4+ 8 d 0.1492(2) 0.1246(1) 0.4231(1) 1. 0 d
V2 V4+ 4 c 0.2598(3) 0.75 0.2401(1) 1. 0 d
P1 P5+ 8 d 0.0421(3) 0.8999(2) 0.3809(1) 1. 0 d
P2 P5+ 4 c 0.3523(8) 0.25 0.2603(4) 0.5 0 d
P3 P5+ 4 c 0.2637(8) 0.25 0.2402(4) 0.5 0 d
O1 O2- 8 d 0.3235(9) 0.0684(6) 0.4716(4) 1. 0 d
O2 O2- 4 c 0.205(1) 0.25 0.4560(6) 1. 0 d
O3 O2- 8 d 0.0275(8) 0.0124(5) 0.3586(4) 1. 0 d
O4 O2- 8 d -0.0551(8) 0.1170(5) 0.5138(4) 1. 0 d
O5 O2- 8 d 0.2645(9) 0.1569(5) 0.2972(5) 1. 0 d
O6 O2- 4 c 0.045(1) 0.75 0.2000(6) 1. 0 d
O7 O2- 8 d 0.3646(8) 0.6477(5) 0.1590(4) 1. 0 d
O8 O2- 8 d 0.2219(8) 0.6432(5) 0.3364(4) 1. 0 d
O9 O2- 4 c 0.390(2) 0.25 0.1582(7) 1. 0 d
O10 O2- 4 c 0.058(3) 0.25 0.190(2) 0.5 0 d

loop_
_atom_type_symbol
_atom_type_oxidation_number
Rb1+ 1.000
V4+ 4.333
P5+ 5.000
O2- -2.000
